data_4024088
loop_
_publ_author_name
'Howard E. Zimmerman'
'Oleg D. Mitkin'

_publ_contact_author_address
;
Department of Chemistry
University of Wisconsin-Madison
1101 University Ave
Madison, WI  53706
USA
;
_publ_contact_author_email iguzei@chem.wisc.edu
_publ_contact_author_fax 608-262-3160
_publ_contact_author_name
;
Zimmerman, Howard E. 
;
_publ_contact_author_phone 608-262-1502
_publ_section_title
;
 The Aza-Type-B Photochemical Rearrangement: The Role of a Second
 Carbonyl in Heterocyclic Photochemistry. Mechanistic and Exploratory
 Organic Photochemistry
;
_journal_name_full 'Journal of Organic Chemistry'
_journal_page_first 6091
_journal_page_last 6096
_journal_paper_doi 10.1021/jo0706372
_journal_volume 72
_journal_year 2007
_chemical_formula_moiety 'C19 H17 N O2'
_chemical_formula_sum 'C19 H17 N O2'
_chemical_formula_weight 291.34
_space_group_IT_number 14
_symmetry_cell_setting monoclinic
_symmetry_Int_Tables_number 14
_symmetry_space_group_name_Hall '-P 2ybc'
_symmetry_space_group_name_H-M 'P 1 21/c 1'
_atom_sites_solution_hydrogens geom
_atom_sites_solution_primary direct
_atom_sites_solution_secondary difmap
_audit_creation_method
;
manual editing of the CIF file 
created by SHELXTL Ver. 6.10
and processed with modiCIfer-09152005. 
;
_cell_angle_alpha 90.00
_cell_angle_beta 90.097(2)
_cell_angle_gamma 90.00
_cell_formula_units_Z 8
_cell_length_a 8.8222(14)
_cell_length_b 32.448(5)
_cell_length_c 10.4880(16)
_cell_measurement_reflns_used 999
_cell_measurement_temperature 100(2)
_cell_measurement_theta_max 26.40
_cell_measurement_theta_min 1.88
_cell_volume 3002.3(8)
_computing_cell_refinement 'SAINT Ver. 6.22  (Bruker-AXS, 2003)'
_computing_data_collection 'SMART Ver. 5.622 (Bruker-AXS, 2003)'
_computing_data_reduction 'SAINT Ver. 6.22'
_computing_molecular_graphics 'SHELXTL Ver. 6.10'
_computing_publication_material 'SHELXTL Ver. 6.10'
_computing_structure_refinement 'SHELXTL Ver. 6.10'
_computing_structure_solution 'SHELXTL Ver. 6.10 (Bruker-AXS, 2003)'
_diffrn_ambient_temperature 100(2)
_diffrn_measured_fraction_theta_full 0.994
_diffrn_measured_fraction_theta_max 0.994
_diffrn_measurement_device_type 'Bruker CCD-1000 area detector'
_diffrn_measurement_method '0.30\% \w scans'
_diffrn_radiation_monochromator graphite
_diffrn_radiation_source 'fine-focus sealed tube'
_diffrn_radiation_type Mo-K\a
_diffrn_radiation_wavelength 0.71073
_diffrn_reflns_av_R_equivalents 0.0400
_diffrn_reflns_av_sigmaI/netI 0.0307
_diffrn_reflns_limit_h_max 11
_diffrn_reflns_limit_h_min -11
_diffrn_reflns_limit_k_max 40
_diffrn_reflns_limit_k_min -40
_diffrn_reflns_limit_l_max 13
_diffrn_reflns_limit_l_min -13
_diffrn_reflns_number 32143
_diffrn_reflns_theta_full 26.40
_diffrn_reflns_theta_max 26.40
_diffrn_reflns_theta_min 1.88
_diffrn_standards_number 0
_exptl_absorpt_coefficient_mu 0.084
_exptl_absorpt_correction_T_max 0.9835
_exptl_absorpt_correction_T_min 0.9673
_exptl_absorpt_correction_type multi-scan
_exptl_absorpt_process_details
;
SADABS  (Bruker-AXS, 2003)
;
_exptl_crystal_colour colourless
_exptl_crystal_density_diffrn 1.289
_exptl_crystal_density_method 'not measured'
_exptl_crystal_description block
_exptl_crystal_F_000 1232
_exptl_crystal_size_max 0.40
_exptl_crystal_size_mid 0.30
_exptl_crystal_size_min 0.20
_refine_diff_density_max 0.271
_refine_diff_density_min -0.202
_refine_diff_density_rms 0.050
_refine_ls_extinction_method none
_refine_ls_goodness_of_fit_ref 1.080
_refine_ls_hydrogen_treatment constr
_refine_ls_matrix_type full
_refine_ls_number_parameters 402
_refine_ls_number_reflns 6102
_refine_ls_number_restraints 0
_refine_ls_restrained_S_all 1.080
_refine_ls_R_factor_all 0.0555
_refine_ls_R_factor_gt 0.0499
_refine_ls_shift/su_max 0.001
_refine_ls_shift/su_mean 0.000
_refine_ls_structure_factor_coef Fsqd
_refine_ls_weighting_details 'calc w=1/[\s^2^(Fo^2^)+(0.0501P)^2^+1.9044P] where P=(Fo^2^+2Fc^2^)/3'
_refine_ls_weighting_scheme calc
_refine_ls_wR_factor_gt 0.1146
_refine_ls_wR_factor_ref 0.1172
_reflns_number_gt 5553
_reflns_number_total 6102
_reflns_threshold_expression I>2\s(I)
_cod_data_source_file jo0706372si20070405_105508.cif
_cod_data_source_block zim39ilia
_cod_original_sg_symbol_Hall '-P 2ybc     '
_cod_original_sg_symbol_H-M 'P 21/c'
_cod_database_code 4024088

loop_
_symmetry_equiv_pos_as_xyz
'x, y, z'
'-x, y+1/2, -z+1/2'
'-x, -y, -z'
'x, -y-1/2, z-1/2'

loop_
_atom_site_label
_atom_site_type_symbol
_atom_site_fract_x
_atom_site_fract_y
_atom_site_fract_z
_atom_site_U_iso_or_equiv
_atom_site_adp_type
_atom_site_occupancy
_atom_site_symmetry_multiplicity
_atom_site_calc_flag
_atom_site_refinement_flags
_atom_site_disorder_assembly
_atom_site_disorder_group
C1A C 0.2632(3) 0.58198(6) 0.1835(2) 0.0169(4) Uani 1 1 d . . .
C2A C 0.2511(3) 0.62301(6) 0.1196(2) 0.0173(4) Uani 1 1 d . . .
C3A C 0.0907(3) 0.63300(7) 0.0753(2) 0.0188(5) Uani 1 1 d . . .
H3A H 0.0874 0.6550 0.0087 0.023 Uiso 1 1 calc R . .
C4A C 0.1456(3) 0.64863(6) 0.2042(2) 0.0174(4) Uani 1 1 d . . .
C5A C 0.1033(3) 0.62011(6) 0.3118(2) 0.0185(5) Uani 1 1 d . . .
C9A C 0.1390(3) 0.54507(7) 0.3633(2) 0.0266(5) Uani 1 1 d . . .
H9A1 H 0.1291 0.5214 0.3059 0.040 Uiso 1 1 calc R . .
H9A2 H 0.0446 0.5486 0.4112 0.040 Uiso 1 1 calc R . .
H9A3 H 0.2229 0.5403 0.4228 0.040 Uiso 1 1 calc R . .
C10A C 0.3863(3) 0.63999(7) 0.0516(2) 0.0231(5) Uani 1 1 d . . .
H10A H 0.4713 0.6423 0.1115 0.035 Uiso 1 1 calc R . .
H10B H 0.3619 0.6673 0.0172 0.035 Uiso 1 1 calc R . .
H10C H 0.4143 0.6215 -0.0183 0.035 Uiso 1 1 calc R . .
C11A C -0.0293(3) 0.60113(7) 0.0580(2) 0.0184(5) Uani 1 1 d . . .
C12A C -0.0025(3) 0.56753(7) -0.0210(2) 0.0234(5) Uani 1 1 d . . .
H12A H 0.0942 0.5644 -0.0596 0.028 Uiso 1 1 calc R . .
C13A C -0.1137(3) 0.53870(8) -0.0444(2) 0.0301(6) Uani 1 1 d . . .
H13A H -0.0936 0.5162 -0.1000 0.036 Uiso 1 1 calc R . .
C14A C -0.2534(3) 0.54224(8) 0.0123(2) 0.0314(6) Uani 1 1 d . . .
H14A H -0.3292 0.5220 -0.0026 0.038 Uiso 1 1 calc R . .
C15A C -0.2825(3) 0.57522(9) 0.0905(3) 0.0322(6) Uani 1 1 d . . .
H15A H -0.3794 0.5779 0.1290 0.039 Uiso 1 1 calc R . .
C16A C -0.1714(3) 0.60484(8) 0.1139(2) 0.0251(5) Uani 1 1 d . . .
H16A H -0.1929 0.6276 0.1680 0.030 Uiso 1 1 calc R . .
C17A C 0.1702(3) 0.69336(7) 0.2304(2) 0.0181(5) Uani 1 1 d . . .
C18A C 0.1052(3) 0.72367(7) 0.1538(2) 0.0251(5) Uani 1 1 d . . .
H18A H 0.0400 0.7160 0.0856 0.030 Uiso 1 1 calc R . .
C19A C 0.1349(3) 0.76504(7) 0.1763(2) 0.0278(6) Uani 1 1 d . . .
H19A H 0.0910 0.7854 0.1227 0.033 Uiso 1 1 calc R . .
C20A C 0.2279(3) 0.77680(7) 0.2762(2) 0.0271(6) Uani 1 1 d . . .
H20A H 0.2472 0.8052 0.2916 0.032 Uiso 1 1 calc R . .
C21A C 0.2928(3) 0.74702(7) 0.3537(3) 0.0272(6) Uani 1 1 d . . .
H21A H 0.3562 0.7549 0.4229 0.033 Uiso 1 1 calc R . .
C22A C 0.2651(3) 0.70556(7) 0.3301(2) 0.0252(5) Uani 1 1 d . . .
H22A H 0.3113 0.6852 0.3825 0.030 Uiso 1 1 calc R . .
C5B C 0.6102(3) 0.62425(7) 0.4509(2) 0.0188(5) Uani 1 1 d . . .
C4B C 0.6538(3) 0.65323(6) 0.5574(2) 0.0174(4) Uani 1 1 d . . .
C3B C 0.6006(3) 0.63745(7) 0.6864(2) 0.0181(5) Uani 1 1 d . . .
H3B H 0.5947 0.6593 0.7534 0.022 Uiso 1 1 calc R . .
C2B C 0.7612(3) 0.62822(6) 0.6425(2) 0.0180(5) Uani 1 1 d . . .
C1B C 0.7760(3) 0.58719(6) 0.5793(2) 0.0170(5) Uani 1 1 d . . .
C9B C 0.6432(3) 0.54893(7) 0.4057(2) 0.0256(5) Uani 1 1 d . . .
H9B1 H 0.5486 0.5525 0.3580 0.038 Uiso 1 1 calc R . .
H9B2 H 0.6321 0.5261 0.4660 0.038 Uiso 1 1 calc R . .
H9B3 H 0.7259 0.5429 0.3463 0.038 Uiso 1 1 calc R . .
C10B C 0.8958(3) 0.64567(7) 0.7106(2) 0.0209(5) Uani 1 1 d . . .
H10D H 0.9209 0.6282 0.7838 0.031 Uiso 1 1 calc R . .
H10E H 0.8723 0.6736 0.7403 0.031 Uiso 1 1 calc R . .
H10F H 0.9824 0.6467 0.6522 0.031 Uiso 1 1 calc R . .
C11B C 0.4826(3) 0.60465(7) 0.6996(2) 0.0184(5) Uani 1 1 d . . .
C12B C 0.3357(3) 0.61096(7) 0.6537(2) 0.0242(5) Uani 1 1 d . . .
H12B H 0.3106 0.6359 0.6111 0.029 Uiso 1 1 calc R . .
C13B C 0.2271(3) 0.58081(8) 0.6705(3) 0.0302(6) Uani 1 1 d . . .
H13B H 0.1272 0.5852 0.6395 0.036 Uiso 1 1 calc R . .
C14B C 0.2621(3) 0.54437(8) 0.7317(2) 0.0302(6) Uani 1 1 d . . .
H14B H 0.1861 0.5240 0.7432 0.036 Uiso 1 1 calc R . .
C15B C 0.4075(3) 0.53756(8) 0.7762(2) 0.0277(6) Uani 1 1 d . . .
H15B H 0.4324 0.5124 0.8174 0.033 Uiso 1 1 calc R . .
C16B C 0.5167(3) 0.56781(7) 0.7602(2) 0.0220(5) Uani 1 1 d . . .
H16B H 0.6165 0.5632 0.7912 0.026 Uiso 1 1 calc R . .
C17B C 0.6754(3) 0.69796(6) 0.5314(2) 0.0180(5) Uani 1 1 d . . .
C18B C 0.6074(3) 0.72809(7) 0.6049(2) 0.0233(5) Uani 1 1 d . . .
H18B H 0.5407 0.7203 0.6717 0.028 Uiso 1 1 calc R . .
C19B C 0.6352(3) 0.76964(7) 0.5827(2) 0.0283(6) Uani 1 1 d . . .
H19B H 0.5894 0.7899 0.6354 0.034 Uiso 1 1 calc R . .
C20B C 0.7288(3) 0.78145(7) 0.4847(2) 0.0269(5) Uani 1 1 d . . .
H20B H 0.7463 0.8098 0.4679 0.032 Uiso 1 1 calc R . .
C21B C 0.7971(3) 0.75148(8) 0.4108(3) 0.0292(6) Uani 1 1 d . . .
H21B H 0.8626 0.7595 0.3433 0.035 Uiso 1 1 calc R . .
C22B C 0.7717(3) 0.71009(7) 0.4333(2) 0.0243(5) Uani 1 1 d . . .
H22B H 0.8200 0.6899 0.3818 0.029 Uiso 1 1 calc R . .
N6A N 0.1691(2) 0.58204(5) 0.28892(17) 0.0181(4) Uani 1 1 d . . .
N6B N 0.6777(2) 0.58655(5) 0.47533(17) 0.0178(4) Uani 1 1 d . . .
O7A O 0.34078(19) 0.55304(5) 0.15246(16) 0.0228(4) Uani 1 1 d . . .
O8A O 0.0240(2) 0.62793(5) 0.40216(15) 0.0251(4) Uani 1 1 d . . .
O8B O 0.5293(2) 0.63147(5) 0.36042(15) 0.0267(4) Uani 1 1 d . . .
O7B O 0.85541(19) 0.55864(5) 0.61046(15) 0.0215(4) Uani 1 1 d . . .

loop_
_atom_site_aniso_label
_atom_site_aniso_U_11
_atom_site_aniso_U_22
_atom_site_aniso_U_33
_atom_site_aniso_U_23
_atom_site_aniso_U_13
_atom_site_aniso_U_12
C1A 0.0144(11) 0.0173(10) 0.0189(10) -0.0028(8) -0.0023(9) -0.0026(9)
C2A 0.0177(11) 0.0165(10) 0.0177(11) -0.0035(8) 0.0036(9) 0.0000(9)
C3A 0.0218(12) 0.0196(11) 0.0150(10) 0.0018(8) 0.0036(9) 0.0019(9)
C4A 0.0177(11) 0.0173(10) 0.0171(10) -0.0001(8) 0.0027(9) 0.0027(9)
C5A 0.0215(11) 0.0177(10) 0.0162(10) 0.0004(8) -0.0016(9) 0.0010(9)
C9A 0.0375(15) 0.0180(11) 0.0244(12) 0.0034(9) 0.0042(11) 0.0007(11)
C10A 0.0205(12) 0.0219(11) 0.0268(12) 0.0014(9) 0.0049(10) -0.0014(10)
C11A 0.0187(12) 0.0213(11) 0.0151(10) 0.0061(8) 0.0005(9) 0.0018(9)
C12A 0.0220(13) 0.0302(12) 0.0181(11) 0.0004(9) 0.0006(10) 0.0019(10)
C13A 0.0400(16) 0.0274(13) 0.0227(12) 0.0004(10) -0.0080(11) -0.0048(11)
C14A 0.0300(14) 0.0349(13) 0.0292(13) 0.0141(11) -0.0109(12) -0.0132(12)
C15A 0.0168(13) 0.0494(16) 0.0304(13) 0.0177(12) 0.0003(10) -0.0028(12)
C16A 0.0214(13) 0.0293(12) 0.0244(12) 0.0063(9) 0.0026(10) 0.0065(10)
C17A 0.0186(11) 0.0186(10) 0.0172(10) 0.0008(8) 0.0043(9) 0.0027(9)
C18A 0.0301(14) 0.0221(11) 0.0230(12) -0.0004(9) -0.0014(10) 0.0050(10)
C19A 0.0346(15) 0.0233(11) 0.0255(12) 0.0042(10) 0.0039(11) 0.0102(11)
C20A 0.0345(14) 0.0178(11) 0.0289(13) -0.0052(9) 0.0123(11) 0.0003(11)
C21A 0.0316(14) 0.0243(12) 0.0255(12) -0.0046(9) 0.0007(11) -0.0014(11)
C22A 0.0300(14) 0.0221(11) 0.0236(12) 0.0001(9) -0.0014(11) 0.0046(10)
C5B 0.0201(12) 0.0196(10) 0.0166(10) 0.0006(8) 0.0050(9) 0.0019(9)
C4B 0.0169(11) 0.0188(10) 0.0167(10) -0.0010(8) 0.0036(9) 0.0024(9)
C3B 0.0183(11) 0.0204(10) 0.0156(10) -0.0004(8) 0.0024(9) 0.0029(9)
C2B 0.0181(11) 0.0180(10) 0.0178(10) 0.0015(8) 0.0033(9) 0.0025(9)
C1B 0.0155(11) 0.0166(10) 0.0190(10) 0.0022(8) 0.0054(9) -0.0037(9)
C9B 0.0327(14) 0.0210(11) 0.0230(11) -0.0057(9) -0.0010(11) 0.0005(11)
C10B 0.0195(11) 0.0195(11) 0.0238(11) -0.0007(9) -0.0001(10) -0.0008(9)
C11B 0.0188(12) 0.0218(11) 0.0147(10) -0.0049(8) 0.0061(9) 0.0010(9)
C12B 0.0219(12) 0.0235(11) 0.0272(12) -0.0099(10) 0.0008(10) 0.0042(10)
C13B 0.0151(12) 0.0341(13) 0.0413(15) -0.0176(11) 0.0028(11) 0.0024(11)
C14B 0.0232(13) 0.0320(13) 0.0353(14) -0.0149(11) 0.0159(11) -0.0086(11)
C15B 0.0335(14) 0.0267(12) 0.0229(12) -0.0020(9) 0.0099(11) -0.0051(11)
C16B 0.0226(12) 0.0253(12) 0.0181(11) 0.0014(9) 0.0018(9) -0.0037(10)
C17B 0.0197(12) 0.0159(10) 0.0186(11) 0.0009(8) -0.0020(9) 0.0028(9)
C18B 0.0256(13) 0.0202(11) 0.0240(12) 0.0018(9) 0.0022(10) 0.0070(10)
C19B 0.0339(15) 0.0215(12) 0.0295(13) -0.0035(10) -0.0042(12) 0.0080(11)
C20B 0.0355(14) 0.0142(10) 0.0310(13) 0.0032(9) -0.0076(12) -0.0003(10)
C21B 0.0343(15) 0.0254(12) 0.0280(13) 0.0076(10) 0.0041(12) -0.0005(11)
C22B 0.0305(14) 0.0194(11) 0.0231(12) -0.0004(9) 0.0064(11) 0.0029(10)
N6A 0.0205(10) 0.0165(9) 0.0172(9) 0.0016(7) 0.0008(8) 0.0013(8)
N6B 0.0200(10) 0.0159(9) 0.0174(9) 0.0002(7) 0.0031(8) -0.0002(8)
O7A 0.0193(8) 0.0206(8) 0.0284(9) -0.0051(7) 0.0018(7) 0.0027(7)
O8A 0.0312(10) 0.0258(8) 0.0183(8) 0.0022(7) 0.0099(7) 0.0058(7)
O8B 0.0340(10) 0.0274(9) 0.0187(8) -0.0003(7) -0.0047(8) 0.0063(8)
O7B 0.0185(8) 0.0183(7) 0.0277(8) 0.0034(6) 0.0023(7) 0.0032(7)

loop_
_atom_type_symbol
_atom_type_description
_atom_type_scat_dispersion_real
_atom_type_scat_dispersion_imag
_atom_type_scat_source
C C 0.0033 0.0016 'International Tables Vol C Tables 4.2.6.8 and 6.1.1.4'
H H 0.0000 0.0000 'International Tables Vol C Tables 4.2.6.8 and 6.1.1.4'
N N 0.0061 0.0033 'International Tables Vol C Tables 4.2.6.8 and 6.1.1.4'
O O 0.0106 0.0060 'International Tables Vol C Tables 4.2.6.8 and 6.1.1.4'

loop_
_geom_angle_atom_site_label_1
_geom_angle_atom_site_label_2
_geom_angle_atom_site_label_3
_geom_angle
_geom_angle_site_symmetry_1
_geom_angle_site_symmetry_3
_geom_angle_publ_flag
O7A C1A N6A 123.9(2) . . ?
O7A C1A C2A 127.8(2) . . ?
N6A C1A C2A 108.32(18) . . ?
C1A C2A C10A 119.03(19) . . ?
C1A C2A C3A 113.11(18) . . ?
C10A C2A C3A 121.15(19) . . ?
C1A C2A C4A 105.47(17) . . ?
C10A C2A C4A 124.18(18) . . ?
C3A C2A C4A 59.74(14) . . ?
C11A C3A C4A 124.33(19) . . ?
C11A C3A C2A 123.26(19) . . ?
C4A C3A C2A 60.42(14) . . ?
C11A C3A H3A 113.0 . . ?
C4A C3A H3A 113.0 . . ?
C2A C3A H3A 113.0 . . ?
C17A C4A C5A 119.70(18) . . ?
C17A C4A C3A 122.23(18) . . ?
C5A C4A C3A 112.44(18) . . ?
C17A C4A C2A 123.06(19) . . ?
C5A C4A C2A 104.58(17) . . ?
C3A C4A C2A 59.83(14) . . ?
O8A C5A N6A 124.6(2) . . ?
O8A C5A C4A 127.14(19) . . ?
N6A C5A C4A 108.28(18) . . ?
N6A C9A H9A1 109.5 . . ?
N6A C9A H9A2 109.5 . . ?
H9A1 C9A H9A2 109.5 . . ?
N6A C9A H9A3 109.5 . . ?
H9A1 C9A H9A3 109.5 . . ?
H9A2 C9A H9A3 109.5 . . ?
C2A C10A H10A 109.5 . . ?
C2A C10A H10B 109.5 . . ?
H10A C10A H10B 109.5 . . ?
C2A C10A H10C 109.5 . . ?
H10A C10A H10C 109.5 . . ?
H10B C10A H10C 109.5 . . ?
C16A C11A C12A 118.3(2) . . ?
C16A C11A C3A 122.0(2) . . ?
C12A C11A C3A 119.7(2) . . ?
C13A C12A C11A 121.1(2) . . ?
C13A C12A H12A 119.4 . . ?
C11A C12A H12A 119.4 . . ?
C14A C13A C12A 120.4(2) . . ?
C14A C13A H13A 119.8 . . ?
C12A C13A H13A 119.8 . . ?
C15A C14A C13A 119.5(2) . . ?
C15A C14A H14A 120.2 . . ?
C13A C14A H14A 120.2 . . ?
C14A C15A C16A 120.7(2) . . ?
C14A C15A H15A 119.7 . . ?
C16A C15A H15A 119.7 . . ?
C11A C16A C15A 120.0(2) . . ?
C11A C16A H16A 120.0 . . ?
C15A C16A H16A 120.0 . . ?
C18A C17A C22A 118.5(2) . . ?
C18A C17A C4A 121.3(2) . . ?
C22A C17A C4A 120.1(2) . . ?
C19A C18A C17A 120.4(2) . . ?
C19A C18A H18A 119.8 . . ?
C17A C18A H18A 119.8 . . ?
C20A C19A C18A 120.5(2) . . ?
C20A C19A H19A 119.8 . . ?
C18A C19A H19A 119.8 . . ?
C19A C20A C21A 119.8(2) . . ?
C19A C20A H20A 120.1 . . ?
C21A C20A H20A 120.1 . . ?
C20A C21A C22A 119.8(2) . . ?
C20A C21A H21A 120.1 . . ?
C22A C21A H21A 120.1 . . ?
C21A C22A C17A 120.9(2) . . ?
C21A C22A H22A 119.5 . . ?
C17A C22A H22A 119.5 . . ?
O8B C5B N6B 124.7(2) . . ?
O8B C5B C4B 127.6(2) . . ?
N6B C5B C4B 107.74(19) . . ?
C17B C4B C5B 120.26(18) . . ?
C17B C4B C3B 122.09(18) . . ?
C5B C4B C3B 111.69(18) . . ?
C17B C4B C2B 122.93(19) . . ?
C5B C4B C2B 104.91(17) . . ?
C3B C4B C2B 59.72(14) . . ?
C11B C3B C2B 122.48(18) . . ?
C11B C3B C4B 122.55(19) . . ?
C2B C3B C4B 60.52(14) . . ?
C11B C3B H3B 113.7 . . ?
C2B C3B H3B 113.7 . . ?
C4B C3B H3B 113.7 . . ?
C1B C2B C10B 118.66(19) . . ?
C1B C2B C3B 113.09(19) . . ?
C10B C2B C3B 121.34(19) . . ?
C1B C2B C4B 105.57(18) . . ?
C10B C2B C4B 124.53(19) . . ?
C3B C2B C4B 59.77(14) . . ?
O7B C1B N6B 124.2(2) . . ?
O7B C1B C2B 128.0(2) . . ?
N6B C1B C2B 107.83(18) . . ?
N6B C9B H9B1 109.5 . . ?
N6B C9B H9B2 109.5 . . ?
H9B1 C9B H9B2 109.5 . . ?
N6B C9B H9B3 109.5 . . ?
H9B1 C9B H9B3 109.5 . . ?
H9B2 C9B H9B3 109.5 . . ?
C2B C10B H10D 109.5 . . ?
C2B C10B H10E 109.5 . . ?
H10D C10B H10E 109.5 . . ?
C2B C10B H10F 109.5 . . ?
H10D C10B H10F 109.5 . . ?
H10E C10B H10F 109.5 . . ?
C16B C11B C12B 119.0(2) . . ?
C16B C11B C3B 120.4(2) . . ?
C12B C11B C3B 120.6(2) . . ?
C13B C12B C11B 119.7(2) . . ?
C13B C12B H12B 120.1 . . ?
C11B C12B H12B 120.1 . . ?
C14B C13B C12B 120.8(2) . . ?
C14B C13B H13B 119.6 . . ?
C12B C13B H13B 119.6 . . ?
C13B C14B C15B 120.0(2) . . ?
C13B C14B H14B 120.0 . . ?
C15B C14B H14B 120.0 . . ?
C14B C15B C16B 119.4(2) . . ?
C14B C15B H15B 120.3 . . ?
C16B C15B H15B 120.3 . . ?
C15B C16B C11B 121.1(2) . . ?
C15B C16B H16B 119.5 . . ?
C11B C16B H16B 119.5 . . ?
C18B C17B C22B 118.6(2) . . ?
C18B C17B C4B 122.0(2) . . ?
C22B C17B C4B 119.33(19) . . ?
C17B C18B C19B 121.0(2) . . ?
C17B C18B H18B 119.5 . . ?
C19B C18B H18B 119.5 . . ?
C20B C19B C18B 120.2(2) . . ?
C20B C19B H19B 119.9 . . ?
C18B C19B H19B 119.9 . . ?
C19B C20B C21B 119.1(2) . . ?
C19B C20B H20B 120.4 . . ?
C21B C20B H20B 120.4 . . ?
C22B C21B C20B 121.1(2) . . ?
C22B C21B H21B 119.4 . . ?
C20B C21B H21B 119.4 . . ?
C21B C22B C17B 120.0(2) . . ?
C21B C22B H22B 120.0 . . ?
C17B C22B H22B 120.0 . . ?
C1A N6A C5A 113.06(17) . . ?
C1A N6A C9A 122.49(18) . . ?
C5A N6A C9A 124.40(19) . . ?
C5B N6B C1B 113.50(18) . . ?
C5B N6B C9B 124.0(2) . . ?
C1B N6B C9B 122.35(18) . . ?

loop_
_geom_bond_atom_site_label_1
_geom_bond_atom_site_label_2
_geom_bond_distance
_geom_bond_site_symmetry_2
_geom_bond_publ_flag
C1A O7A 1.207(3) . yes
C1A N6A 1.384(3) . ?
C1A C2A 1.494(3) . ?
C2A C10A 1.496(3) . ?
C2A C3A 1.523(3) . ?
C2A C4A 1.532(3) . ?
C3A C11A 1.491(3) . ?
C3A C4A 1.522(3) . ?
C3A H3A 1.0000 . ?
C4A C17A 1.493(3) . ?
C4A C5A 1.506(3) . ?
C5A O8A 1.206(3) . yes
C5A N6A 1.386(3) . ?
C9A N6A 1.455(3) . ?
C9A H9A1 0.9800 . ?
C9A H9A2 0.9800 . ?
C9A H9A3 0.9800 . ?
C10A H10A 0.9800 . ?
C10A H10B 0.9800 . ?
C10A H10C 0.9800 . ?
C11A C16A 1.390(3) . ?
C11A C12A 1.390(3) . ?
C12A C13A 1.377(4) . ?
C12A H12A 0.9500 . ?
C13A C14A 1.374(4) . ?
C13A H13A 0.9500 . ?
C14A C15A 1.373(4) . ?
C14A H14A 0.9500 . ?
C15A C16A 1.394(4) . ?
C15A H15A 0.9500 . ?
C16A H16A 0.9500 . ?
C17A C18A 1.393(3) . ?
C17A C22A 1.395(3) . ?
C18A C19A 1.388(3) . ?
C18A H18A 0.9500 . ?
C19A C20A 1.383(4) . ?
C19A H19A 0.9500 . ?
C20A C21A 1.386(4) . ?
C20A H20A 0.9500 . ?
C21A C22A 1.390(3) . ?
C21A H21A 0.9500 . ?
C22A H22A 0.9500 . ?
C5B O8B 1.209(3) . yes
C5B N6B 1.384(3) . ?
C5B C4B 1.510(3) . ?
C4B C17B 1.489(3) . ?
C4B C3B 1.521(3) . ?
C4B C2B 1.533(3) . ?
C3B C11B 1.495(3) . ?
C3B C2B 1.520(3) . ?
C3B H3B 1.0000 . ?
C2B C1B 1.493(3) . ?
C2B C10B 1.496(3) . ?
C1B O7B 1.206(3) . yes
C1B N6B 1.392(3) . ?
C9B N6B 1.454(3) . ?
C9B H9B1 0.9800 . ?
C9B H9B2 0.9800 . ?
C9B H9B3 0.9800 . ?
C10B H10D 0.9800 . ?
C10B H10E 0.9800 . ?
C10B H10F 0.9800 . ?
C11B C16B 1.386(3) . ?
C11B C12B 1.397(3) . ?
C12B C13B 1.381(4) . ?
C12B H12B 0.9500 . ?
C13B C14B 1.380(4) . ?
C13B H13B 0.9500 . ?
C14B C15B 1.383(4) . ?
C14B H14B 0.9500 . ?
C15B C16B 1.385(3) . ?
C15B H15B 0.9500 . ?
C16B H16B 0.9500 . ?
C17B C18B 1.383(3) . ?
C17B C22B 1.392(3) . ?
C18B C19B 1.390(3) . ?
C18B H18B 0.9500 . ?
C19B C20B 1.374(4) . ?
C19B H19B 0.9500 . ?
C20B C21B 1.383(4) . ?
C20B H20B 0.9500 . ?
C21B C22B 1.382(3) . ?
C21B H21B 0.9500 . ?
C22B H22B 0.9500 . ?

loop_
_geom_torsion_atom_site_label_1
_geom_torsion_atom_site_label_2
_geom_torsion_atom_site_label_3
_geom_torsion_atom_site_label_4
_geom_torsion
_geom_torsion_site_symmetry_1
_geom_torsion_site_symmetry_2
_geom_torsion_site_symmetry_3
_geom_torsion_site_symmetry_4
_geom_torsion_publ_flag
O7A C1A C2A C10A -31.1(3) . . . . ?
N6A C1A C2A C10A 148.5(2) . . . . ?
O7A C1A C2A C3A 120.6(3) . . . . ?
N6A C1A C2A C3A -59.8(2) . . . . ?
O7A C1A C2A C4A -176.2(2) . . . . ?
N6A C1A C2A C4A 3.4(2) . . . . ?
C1A C2A C3A C11A -18.8(3) . . . . ?
C10A C2A C3A C11A 132.2(2) . . . . ?
C4A C2A C3A C11A -113.8(2) . . . . ?
C1A C2A C3A C4A 94.98(19) . . . . ?
C10A C2A C3A C4A -114.0(2) . . . . ?
C11A C3A C4A C17A -135.6(2) . . . . ?
C2A C3A C4A C17A 112.3(2) . . . . ?
C11A C3A C4A C5A 17.8(3) . . . . ?
C2A C3A C4A C5A -94.3(2) . . . . ?
C11A C3A C4A C2A 112.1(2) . . . . ?
C1A C2A C4A C17A 141.0(2) . . . . ?
C10A C2A C4A C17A -1.8(3) . . . . ?
C3A C2A C4A C17A -111.0(2) . . . . ?
C1A C2A C4A C5A -0.3(2) . . . . ?
C10A C2A C4A C5A -143.1(2) . . . . ?
C3A C2A C4A C5A 107.76(19) . . . . ?
C1A C2A C4A C3A -108.06(19) . . . . ?
C10A C2A C4A C3A 109.1(2) . . . . ?
C17A C4A C5A O8A 35.5(4) . . . . ?
C3A C4A C5A O8A -118.7(3) . . . . ?
C2A C4A C5A O8A 178.4(2) . . . . ?
C17A C4A C5A N6A -145.8(2) . . . . ?
C3A C4A C5A N6A 60.1(2) . . . . ?
C2A C4A C5A N6A -2.9(2) . . . . ?
C4A C3A C11A C16A 53.6(3) . . . . ?
C2A C3A C11A C16A 128.1(2) . . . . ?
C4A C3A C11A C12A -129.6(2) . . . . ?
C2A C3A C11A C12A -55.1(3) . . . . ?
C16A C11A C12A C13A 0.4(3) . . . . ?
C3A C11A C12A C13A -176.5(2) . . . . ?
C11A C12A C13A C14A -1.2(4) . . . . ?
C12A C13A C14A C15A 1.3(4) . . . . ?
C13A C14A C15A C16A -0.7(4) . . . . ?
C12A C11A C16A C15A 0.2(3) . . . . ?
C3A C11A C16A C15A 177.1(2) . . . . ?
C14A C15A C16A C11A -0.1(4) . . . . ?
C5A C4A C17A C18A -133.0(2) . . . . ?
C3A C4A C17A C18A 18.6(3) . . . . ?
C2A C4A C17A C18A 91.2(3) . . . . ?
C5A C4A C17A C22A 49.7(3) . . . . ?
C3A C4A C17A C22A -158.7(2) . . . . ?
C2A C4A C17A C22A -86.1(3) . . . . ?
C22A C17A C18A C19A 0.2(4) . . . . ?
C4A C17A C18A C19A -177.1(2) . . . . ?
C17A C18A C19A C20A -0.8(4) . . . . ?
C18A C19A C20A C21A 0.5(4) . . . . ?
C19A C20A C21A C22A 0.5(4) . . . . ?
C20A C21A C22A C17A -1.2(4) . . . . ?
C18A C17A C22A C21A 0.8(4) . . . . ?
C4A C17A C22A C21A 178.2(2) . . . . ?
O8B C5B C4B C17B -34.5(4) . . . . ?
N6B C5B C4B C17B 146.6(2) . . . . ?
O8B C5B C4B C3B 118.8(3) . . . . ?
N6B C5B C4B C3B -60.1(2) . . . . ?
O8B C5B C4B C2B -178.3(2) . . . . ?
N6B C5B C4B C2B 2.8(2) . . . . ?
C17B C4B C3B C11B 136.1(2) . . . . ?
C5B C4B C3B C11B -16.7(3) . . . . ?
C2B C4B C3B C11B -111.8(2) . . . . ?
C17B C4B C3B C2B -112.1(2) . . . . ?
C5B C4B C3B C2B 95.1(2) . . . . ?
C11B C3B C2B C1B 16.8(3) . . . . ?
C4B C3B C2B C1B -95.1(2) . . . . ?
C11B C3B C2B C10B -133.7(2) . . . . ?
C4B C3B C2B C10B 114.4(2) . . . . ?
C11B C3B C2B C4B 111.9(2) . . . . ?
C17B C4B C2B C1B -141.2(2) . . . . ?
C5B C4B C2B C1B 1.3(2) . . . . ?
C3B C4B C2B C1B 107.99(19) . . . . ?
C17B C4B C2B C10B 1.5(3) . . . . ?
C5B C4B C2B C10B 144.0(2) . . . . ?
C3B C4B C2B C10B -109.3(2) . . . . ?
C17B C4B C2B C3B 110.8(2) . . . . ?
C5B C4B C2B C3B -106.70(19) . . . . ?
C10B C2B C1B O7B 30.7(3) . . . . ?
C3B C2B C1B O7B -120.6(2) . . . . ?
C4B C2B C1B O7B 176.1(2) . . . . ?
C10B C2B C1B N6B -150.31(19) . . . . ?
C3B C2B C1B N6B 58.4(2) . . . . ?
C4B C2B C1B N6B -4.9(2) . . . . ?
C2B C3B C11B C16B 46.1(3) . . . . ?
C4B C3B C11B C16B 119.5(2) . . . . ?
C2B C3B C11B C12B -135.2(2) . . . . ?
C4B C3B C11B C12B -61.8(3) . . . . ?
C16B C11B C12B C13B 0.7(3) . . . . ?
C3B C11B C12B C13B -177.9(2) . . . . ?
C11B C12B C13B C14B -0.3(4) . . . . ?
C12B C13B C14B C15B -0.5(4) . . . . ?
C13B C14B C15B C16B 0.8(4) . . . . ?
C14B C15B C16B C11B -0.4(3) . . . . ?
C12B C11B C16B C15B -0.4(3) . . . . ?
C3B C11B C16B C15B 178.3(2) . . . . ?
C5B C4B C17B C18B 130.5(2) . . . . ?
C3B C4B C17B C18B -20.0(3) . . . . ?
C2B C4B C17B C18B -92.4(3) . . . . ?
C5B C4B C17B C22B -52.1(3) . . . . ?
C3B C4B C17B C22B 157.4(2) . . . . ?
C2B C4B C17B C22B 85.0(3) . . . . ?
C22B C17B C18B C19B -0.6(4) . . . . ?
C4B C17B C18B C19B 176.8(2) . . . . ?
C17B C18B C19B C20B 1.5(4) . . . . ?
C18B C19B C20B C21B -1.4(4) . . . . ?
C19B C20B C21B C22B 0.6(4) . . . . ?
C20B C21B C22B C17B 0.3(4) . . . . ?
C18B C17B C22B C21B -0.3(4) . . . . ?
C4B C17B C22B C21B -177.7(2) . . . . ?
O7A C1A N6A C5A 174.0(2) . . . . ?
C2A C1A N6A C5A -5.6(2) . . . . ?
O7A C1A N6A C9A -8.5(3) . . . . ?
C2A C1A N6A C9A 171.9(2) . . . . ?
O8A C5A N6A C1A -175.8(2) . . . . ?
C4A C5A N6A C1A 5.4(3) . . . . ?
O8A C5A N6A C9A 6.7(4) . . . . ?
C4A C5A N6A C9A -172.0(2) . . . . ?
O8B C5B N6B C1B 174.7(2) . . . . ?
C4B C5B N6B C1B -6.4(2) . . . . ?
O8B C5B N6B C9B -9.2(4) . . . . ?
C4B C5B N6B C9B 169.7(2) . . . . ?
O7B C1B N6B C5B -173.7(2) . . . . ?
C2B C1B N6B C5B 7.2(2) . . . . ?
O7B C1B N6B C9B 10.1(3) . . . . ?
C2B C1B N6B C9B -168.9(2) . . . . ?
